data_4346071
loop_
_publ_author_name
'Krytchankou, Ilya S.'
'Koshevoy, Igor O.'
'Gurzhiy, Vladislav V.'
'Pomogaev, Vladimir A.'
'Tunik, Sergey P.'

_publ_section_title
;
 Luminescence Solvato- and Vapochromism of Alkynyl-Phosphine Copper
 Clusters.
;
_journal_issue 17
_journal_name_full 'Inorganic chemistry'
_journal_page_first 8288
_journal_page_last 8297
_journal_paper_doi 10.1021/acs.inorgchem.5b00239
_journal_volume 54
_journal_year 2015
_chemical_formula_moiety 'C110 H90 Cu6 O4 P6, C112 H94 Cl4 Cu6 O4 P6, 4(F6 P), 4(C H2 Cl2)'
_chemical_formula_sum 'C226 H192 Cl12 Cu12 F24 O8 P16'
_chemical_formula_weight 5175.18
_space_group_crystal_system monoclinic
_space_group_IT_number 14
_space_group_name_Hall '-P 2ybc'
_space_group_name_H-M_alt 'P 1 21/c 1'
_atom_sites_solution_hydrogens geom
_audit_creation_method SHELXL-2013
_cell_angle_alpha 90
_cell_angle_beta 96.572(4)
_cell_angle_gamma 90
_cell_formula_units_Z 2
_cell_length_a 21.0775(12)
_cell_length_b 26.4675(16)
_cell_length_c 20.7522(13)
_cell_measurement_reflns_used 9307
_cell_measurement_temperature 120(2)
_cell_measurement_theta_max 29.86
_cell_measurement_theta_min 2.41
_cell_volume 11500.9(12)
_computing_cell_refinement 'SAINT (Bruker AXS, 2009)'
_computing_data_collection 'APEX2 (Bruker AXS, 2010)'
_computing_data_reduction 'SAINT (Bruker AXS, 2009)'
_computing_molecular_graphics 'Diamond v.3.2g (Brandenburg, 2011)'
_computing_publication_material 'SHELXL-2013 (Sheldrick, 2013)'
_computing_structure_refinement 'SHELXL-2013 (Sheldrick, 2013)'
_computing_structure_solution 'SHELXS-2013 (Sheldrick, 2013)'
_diffrn_ambient_temperature 120(2)
_diffrn_detector_area_resol_mean 16
_diffrn_measured_fraction_theta_full 0.950
_diffrn_measured_fraction_theta_max 0.970
_diffrn_measurement_device '62mm x 62mm CCD camera on \k-goniostat'
_diffrn_measurement_device_type 'Bruker KAPPA APEX II DUO CCD'
_diffrn_measurement_method '\f scans and \w scans with \k offset'
_diffrn_radiation_monochromator 'curved graphite crystal'
_diffrn_radiation_source 'fine-focus sealed tube'
_diffrn_radiation_type MoK\a
_diffrn_radiation_wavelength 0.71073
_diffrn_reflns_av_R_equivalents 0.0600
_diffrn_reflns_av_unetI/netI 0.0587
_diffrn_reflns_Laue_measured_fraction_full 0.950
_diffrn_reflns_Laue_measured_fraction_max 0.970
_diffrn_reflns_limit_h_max 25
_diffrn_reflns_limit_h_min -25
_diffrn_reflns_limit_k_max 31
_diffrn_reflns_limit_k_min -31
_diffrn_reflns_limit_l_max 24
_diffrn_reflns_limit_l_min -24
_diffrn_reflns_number 78716
_diffrn_reflns_point_group_measured_fraction_full 0.950
_diffrn_reflns_point_group_measured_fraction_max 0.970
_diffrn_reflns_theta_full 25.242
_diffrn_reflns_theta_max 25.050
_diffrn_reflns_theta_min 1.820
_exptl_absorpt_coefficient_mu 1.410
_exptl_absorpt_correction_T_max 0.625
_exptl_absorpt_correction_T_min 0.411
_exptl_absorpt_correction_type numerical
_exptl_absorpt_process_details 'SADABS (Sheldrick, 2008)'
_exptl_crystal_colour yellow
_exptl_crystal_density_diffrn 1.494
_exptl_crystal_description block
_exptl_crystal_F_000 5240
_exptl_crystal_size_max 0.768
_exptl_crystal_size_mid 0.520
_exptl_crystal_size_min 0.368
_refine_diff_density_max 2.029
_refine_diff_density_min -1.798
_refine_diff_density_rms 0.143
_refine_ls_extinction_method none
_refine_ls_goodness_of_fit_ref 1.058
_refine_ls_hydrogen_treatment constr
_refine_ls_matrix_type full
_refine_ls_number_parameters 1434
_refine_ls_number_reflns 19768
_refine_ls_number_restraints 160
_refine_ls_restrained_S_all 1.061
_refine_ls_R_factor_all 0.1246
_refine_ls_R_factor_gt 0.0845
_refine_ls_shift/su_max 0.002
_refine_ls_shift/su_mean 0.000
_refine_ls_structure_factor_coef Fsqd
_refine_ls_weighting_details 'w=1/[\s^2^(Fo^2^)+(0.0715P)^2^+148.0300P] where P=(Fo^2^+2Fc^2^)/3'
_refine_ls_weighting_scheme calc
_refine_ls_wR_factor_gt 0.1979
_refine_ls_wR_factor_ref 0.2255
_reflns_Friedel_coverage 0.000
_reflns_number_gt 14029
_reflns_number_total 19768
_reflns_threshold_expression 'I > 2\s(I)'
_cod_data_source_file ic5b00239_si_003.cif
_cod_data_source_block 2a
_cod_original_sg_symbol_H-M 'P 21/c'
_cod_database_code 4346071
_shelx_space_group_comment
;
The symmetry employed for this shelxl refinement is uniquely defined
by the following loop, which should always be used as a source of
symmetry information in preference to the above space-group names.
They are only intended as comments.
;
_shelx_estimated_absorpt_t_min 0.411
_shelx_estimated_absorpt_t_max 0.625
_shelxl_version_number 2013-4

loop_
_space_group_symop_operation_xyz
'x, y, z'
'-x, y+1/2, -z+1/2'
'-x, -y, -z'
'x, -y-1/2, z-1/2'

loop_
_atom_site_label
_atom_site_type_symbol
_atom_site_fract_x
_atom_site_fract_y
_atom_site_fract_z
_atom_site_U_iso_or_equiv
_atom_site_adp_type
_atom_site_occupancy
_atom_site_site_symmetry_order
_atom_site_calc_flag
_atom_site_refinement_flags_posn
_atom_site_refinement_flags_adp
_atom_site_refinement_flags_occupancy
_atom_site_disorder_assembly
_atom_site_disorder_group
C1 C 0.6424(4) 0.8920(3) 0.0239(4) 0.0275(18) Uani 1 1 d . . . . .
H1 H 0.6838 0.8737 0.0343 0.033 Uiso 1 1 calc R U . . .
C2 C 0.5668(4) 1.0872(3) 0.0348(4) 0.0297(18) Uani 1 1 d D . . . .
C3 C 0.6104(9) 1.1128(8) 0.0576(8) 0.026(3) Uani 0.511(4) 1 d D U P A 1
C4 C 0.6637(8) 1.1432(6) 0.0842(8) 0.025(3) Uani 0.511(4) 1 d . . P A 1
C5 C 0.6567(7) 1.1962(6) 0.0861(9) 0.031(2) Uani 0.511(4) 1 d . . P A 1
H5 H 0.6177 1.2112 0.0680 0.037 Uiso 0.511(4) 1 calc R U P A 1
C6 C 0.7056(7) 1.2264(6) 0.1139(8) 0.031(2) Uani 0.511(4) 1 d . . P A 1
H6 H 0.7005 1.2620 0.1153 0.037 Uiso 0.511(4) 1 calc R U P A 1
C8 C 0.7698(8) 1.1527(6) 0.1353(9) 0.036(4) Uani 0.511(4) 1 d . U P A 1
H8 H 0.8087 1.1374 0.1530 0.043 Uiso 0.511(4) 1 calc R U P A 1
C9 C 0.7213(7) 1.1234(6) 0.1050(9) 0.032(4) Uani 0.511(4) 1 d . . P A 1
H9 H 0.7286 1.0884 0.0986 0.039 Uiso 0.511(4) 1 calc R U P A 1
C10 C 0.8011(7) 1.2794(6) 0.1878(9) 0.034(4) Uani 0.511(4) 1 d . U P A 1
H10A H 0.8410 1.2940 0.2086 0.051 Uiso 0.511(4) 1 calc R U P A 1
H10B H 0.7688 1.2802 0.2181 0.051 Uiso 0.511(4) 1 calc R U P A 1
H10C H 0.7861 1.2991 0.1490 0.051 Uiso 0.511(4) 1 calc R U P A 1
O1 O 0.8113(5) 1.2315(5) 0.1707(6) 0.041(3) Uani 0.511(4) 1 d . U P A 1
C113 C 0.8833(13) 1.1568(10) 0.0229(9) 0.091(6) Uani 0.511(4) 1 d D . P A 1
H11E H 0.8387 1.1445 0.0145 0.109 Uiso 0.511(4) 1 calc R U P A 1
H11F H 0.8821 1.1893 0.0461 0.109 Uiso 0.511(4) 1 calc R U P A 1
Cl6 Cl 0.9102(6) 1.1684(5) -0.0505(6) 0.1280(17) Uani 0.511(4) 1 d D . P A 1
Cl7 Cl 0.9255(5) 1.1144(4) 0.0740(5) 0.1280(17) Uani 0.511(4) 1 d D . P A 1
C3A C 0.6097(10) 1.1161(9) 0.0356(9) 0.026(3) Uani 0.489(4) 1 d D U P A 2
C4A C 0.6652(14) 1.1485(12) 0.040(2) 0.102(5) Uani 0.489(4) 1 d . . P A 2
C5A C 0.6593(13) 1.2014(11) 0.028(2) 0.102(5) Uani 0.489(4) 1 d . . P A 2
H5A H 0.6182 1.2162 0.0282 0.122 Uiso 0.489(4) 1 calc R U P A 2
C6A C 0.7101(12) 1.2333(11) 0.0171(19) 0.102(5) Uani 0.489(4) 1 d . . P A 2
H6A H 0.7038 1.2683 0.0085 0.122 Uiso 0.489(4) 1 calc R U P A 2
C7 C 0.7621(7) 1.2040(6) 0.1400(9) 0.031(2) Uani 0.511(4) 1 d . U P A 1
C7A C 0.7692(12) 1.2116(11) 0.019(2) 0.102(5) Uani 0.489(4) 1 d . U P A 2
C8A C 0.7770(13) 1.1582(10) 0.029(2) 0.102(5) Uani 0.489(4) 1 d . . P A 2
H8A H 0.8177 1.1430 0.0276 0.122 Uiso 0.489(4) 1 calc R U P A 2
C9A C 0.7245(12) 1.1288(11) 0.039(2) 0.102(5) Uani 0.489(4) 1 d . . P A 2
H9A H 0.7304 1.0935 0.0462 0.122 Uiso 0.489(4) 1 calc R U P A 2
C10A C 0.8368(12) 1.2845(8) -0.0058(11) 0.059(6) Uani 0.489(4) 1 d . U P A 2
H10D H 0.8821 1.2887 -0.0109 0.089 Uiso 0.489(4) 1 calc R U P A 2
H10E H 0.8257 1.3062 0.0294 0.089 Uiso 0.489(4) 1 calc R U P A 2
H10F H 0.8109 1.2939 -0.0463 0.089 Uiso 0.489(4) 1 calc R U P A 2
O1A O 0.8260(11) 1.2389(9) 0.0075(13) 0.116(7) Uani 0.489(4) 1 d . U P A 2
C213 C 0.9521(16) 1.1733(11) -0.0245(8) 0.091(6) Uani 0.489(4) 1 d D U P A 2
H21A H 0.9967 1.1816 -0.0308 0.109 Uiso 0.489(4) 1 calc R U P A 2
H21B H 0.9313 1.2047 -0.0116 0.109 Uiso 0.489(4) 1 calc R U P A 2
Cl6A Cl 0.9119(6) 1.1516(5) -0.0988(6) 0.1280(17) Uani 0.489(4) 1 d D . P A 2
Cl7A Cl 0.9523(6) 1.1293(5) 0.0375(5) 0.1280(17) Uani 0.489(4) 1 d D . P A 2
C11 C 0.4866(4) 0.9915(3) 0.0864(4) 0.0267(17) Uani 1 1 d . . . . .
C12 C 0.5119(4) 0.9965(3) -0.1433(4) 0.0256(16) Uani 1 1 d . U . . .
C13 C 0.5077(9) 0.9899(7) -0.2118(7) 0.0256(16) Uani 0.70(2) 1 d . U P B 3
C14 C 0.5414(11) 1.0207(9) -0.2503(9) 0.041(4) Uani 0.70(2) 1 d . . P B 3
H14 H 0.5695 1.0460 -0.2311 0.049 Uiso 0.70(2) 1 calc R U P B 3
C15 C 0.5337(10) 1.0141(9) -0.3158(7) 0.049(5) Uani 0.70(2) 1 d . . P B 3
H15 H 0.5555 1.0358 -0.3423 0.058 Uiso 0.70(2) 1 calc R U P B 3
C16 C 0.4950(10) 0.9764(11) -0.3443(7) 0.049(6) Uani 0.70(2) 1 d . . P B 3
C17 C 0.4616(8) 0.9441(8) -0.3066(8) 0.044(4) Uani 0.70(2) 1 d . . P B 3
H17 H 0.4353 0.9176 -0.3255 0.053 Uiso 0.70(2) 1 calc R U P B 3
C18 C 0.4689(9) 0.9525(7) -0.2413(9) 0.040(4) Uani 0.70(2) 1 d . . P B 3
H18 H 0.4461 0.9316 -0.2147 0.048 Uiso 0.70(2) 1 calc R U P B 3
C19 C 0.4563(9) 0.9319(7) -0.4413(11) 0.080(6) Uani 0.70(2) 1 d D U P B 3
H19A H 0.4583 0.9328 -0.4882 0.120 Uiso 0.70(2) 1 calc R U P B 3
H19B H 0.4119 0.9355 -0.4324 0.120 Uiso 0.70(2) 1 calc R U P B 3
H19C H 0.4734 0.8997 -0.4238 0.120 Uiso 0.70(2) 1 calc R U P B 3
O2 O 0.4941(6) 0.9734(5) -0.4106(5) 0.066(4) Uani 0.70(2) 1 d D U P B 3
C13A C 0.5012(15) 0.9803(10) -0.2121(11) 0.022(9) Uani 0.30(2) 1 d G U P B 4
C14A C 0.5258(17) 1.0100(10) -0.2584(15) 0.033(14) Uani 0.30(2) 1 d G U P B 4
H14A H 0.5489 1.0399 -0.2457 0.040 Uiso 0.30(2) 1 calc R U P B 4
C15A C 0.5166(16) 0.9961(12) -0.3234(13) 0.037(14) Uani 0.30(2) 1 d G U P B 4
H15A H 0.5335 1.0165 -0.3551 0.044 Uiso 0.30(2) 1 calc R U P B 4
C16A C 0.4828(15) 0.9524(12) -0.3420(10) 0.035(11) Uani 0.30(2) 1 d G U P B 4
C17A C 0.4581(14) 0.9227(11) -0.2957(13) 0.042(12) Uani 0.30(2) 1 d G U P B 4
H17A H 0.4350 0.8928 -0.3084 0.051 Uiso 0.30(2) 1 calc R U P B 4
C18A C 0.4673(14) 0.9366(10) -0.2307(11) 0.018(9) Uani 0.30(2) 1 d G U P B 4
H18A H 0.4505 0.9162 -0.1990 0.021 Uiso 0.30(2) 1 calc R U P B 4
C19A C 0.492(2) 0.9641(15) -0.4625(17) 0.063(12) Uani 0.30(2) 1 d D U P B 4
H19D H 0.4752 0.9445 -0.5006 0.095 Uiso 0.30(2) 1 calc R U P B 4
H19E H 0.5389 0.9646 -0.4592 0.095 Uiso 0.30(2) 1 calc R U P B 4
H19F H 0.4759 0.9988 -0.4667 0.095 Uiso 0.30(2) 1 calc R U P B 4
O2A O 0.4722(13) 0.9414(11) -0.4048(12) 0.050(8) Uani 0.30(2) 1 d D U P B 4
C20 C 0.7139(4) 0.9880(3) -0.0061(4) 0.0313(18) Uani 1 1 d . . . . .
C21 C 0.7776(5) 0.9853(5) 0.0154(5) 0.054(3) Uani 1 1 d . . . . .
H21 H 0.7912 0.9661 0.0531 0.064 Uiso 1 1 calc R U . . .
C22 C 0.8225(5) 1.0099(6) -0.0165(6) 0.074(4) Uani 1 1 d . . . . .
H22 H 0.8665 1.0082 -0.0004 0.088 Uiso 1 1 calc R U . . .
C23 C 0.8032(6) 1.0367(5) -0.0712(5) 0.067(4) Uani 1 1 d . . . . .
H23 H 0.8342 1.0527 -0.0942 0.080 Uiso 1 1 calc R U . . .
C24 C 0.7401(6) 1.0410(4) -0.0931(6) 0.063(3) Uani 1 1 d . . . . .
H24 H 0.7270 1.0601 -0.1310 0.076 Uiso 1 1 calc R U . . .
C25 C 0.6954(5) 1.0172(4) -0.0600(5) 0.049(3) Uani 1 1 d . . . . .
H25 H 0.6512 1.0211 -0.0746 0.059 Uiso 1 1 calc R U . . .
C26 C 0.6861(4) 0.9704(3) 0.1220(4) 0.0278(17) Uani 1 1 d . . . . .
C27 C 0.6659(5) 1.0110(4) 0.1556(4) 0.042(2) Uani 1 1 d . . . . .
H28 H 0.6321 1.0318 0.1365 0.051 Uiso 1 1 calc R U . . .
C28 C 0.6954(5) 1.0214(4) 0.2179(5) 0.052(3) Uani 1 1 d . . . . .
H29 H 0.6818 1.0495 0.2413 0.063 Uiso 1 1 calc R U . . .
C29 C 0.7440(5) 0.9911(4) 0.2455(5) 0.048(2) Uani 1 1 d . . . . .
H30 H 0.7649 0.9991 0.2872 0.058 Uiso 1 1 calc R U . . .
C30 C 0.7623(5) 0.9500(4) 0.2138(5) 0.043(2) Uani 1 1 d . . . . .
H31 H 0.7946 0.9284 0.2341 0.052 Uiso 1 1 calc R U . . .
C31 C 0.7339(4) 0.9392(3) 0.1513(4) 0.034(2) Uani 1 1 d . . . . .
H32 H 0.7473 0.9105 0.1289 0.041 Uiso 1 1 calc R U . . .
C32 C 0.6729(4) 0.9004(3) -0.1098(4) 0.0307(18) Uani 1 1 d . . . . .
C37 C 0.6562(4) 0.9235(3) -0.1693(4) 0.035(2) Uani 1 1 d . . . . .
H34 H 0.6129 0.9320 -0.1826 0.042 Uiso 1 1 calc R U . . .
C36 C 0.7028(5) 0.9340(4) -0.2094(5) 0.048(2) Uani 1 1 d . . . . .
H35 H 0.6913 0.9503 -0.2499 0.057 Uiso 1 1 calc R U . . .
C35 C 0.7647(5) 0.9213(4) -0.1914(5) 0.050(3) Uani 1 1 d . . . . .
H36 H 0.7962 0.9280 -0.2196 0.060 Uiso 1 1 calc R U . . .
C34 C 0.7819(5) 0.8986(4) -0.1317(5) 0.048(3) Uani 1 1 d . . . . .
H37 H 0.8253 0.8897 -0.1194 0.058 Uiso 1 1 calc R U . . .
C33 C 0.7371(4) 0.8887(4) -0.0901(5) 0.043(2) Uani 1 1 d . . . . .
H38 H 0.7495 0.8741 -0.0487 0.051 Uiso 1 1 calc R U . . .
C38 C 0.5957(4) 0.8171(3) -0.0829(4) 0.0285(18) Uani 1 1 d . . . . .
C39 C 0.6453(4) 0.7841(3) -0.0894(4) 0.035(2) Uani 1 1 d . . . . .
H40 H 0.6882 0.7955 -0.0810 0.042 Uiso 1 1 calc R U . . .
C40 C 0.6325(4) 0.7342(3) -0.1083(4) 0.038(2) Uani 1 1 d . . . . .
H41 H 0.6670 0.7120 -0.1135 0.045 Uiso 1 1 calc R U . . .
C41 C 0.5716(5) 0.7169(3) -0.1193(4) 0.042(2) Uani 1 1 d . . . . .
H42 H 0.5635 0.6826 -0.1308 0.050 Uiso 1 1 calc R U . . .
C42 C 0.5213(5) 0.7500(3) -0.1135(5) 0.044(2) Uani 1 1 d . . . . .
H43 H 0.4784 0.7385 -0.1222 0.053 Uiso 1 1 calc R U . . .
C43 C 0.5336(4) 0.8000(3) -0.0949(4) 0.037(2) Uani 1 1 d . . . . .
H44 H 0.4991 0.8224 -0.0905 0.045 Uiso 1 1 calc R U . . .
C44 C 0.6145(4) 0.8698(3) 0.1595(4) 0.0274(18) Uani 1 1 d . . . . .
C45 C 0.5877(4) 0.9024(4) 0.2008(4) 0.040(2) Uani 1 1 d . . . . .
H46 H 0.5534 0.9238 0.1845 0.047 Uiso 1 1 calc R U . . .
C46 C 0.6109(5) 0.9039(4) 0.2660(4) 0.047(3) Uani 1 1 d . . . . .
H47 H 0.5930 0.9266 0.2944 0.057 Uiso 1 1 calc R U . . .
C47 C 0.6602(4) 0.8722(3) 0.2895(4) 0.038(2) Uani 1 1 d . . . . .
H48 H 0.6763 0.8733 0.3341 0.046 Uiso 1 1 calc R U . . .
C48 C 0.6858(4) 0.8397(3) 0.2493(4) 0.040(2) Uani 1 1 d . . . . .
H49 H 0.7197 0.8180 0.2658 0.048 Uiso 1 1 calc R U . . .
C49 C 0.6629(4) 0.8380(3) 0.1848(4) 0.0339(19) Uani 1 1 d . . . . .
H50 H 0.6807 0.8145 0.1572 0.041 Uiso 1 1 calc R U . . .
C50 C 0.5671(5) 0.8028(3) 0.0614(4) 0.039(2) Uani 1 1 d . . . . .
C51 C 0.6171(6) 0.7688(3) 0.0573(4) 0.048(3) Uani 1 1 d . . . . .
H52 H 0.6596 0.7809 0.0578 0.057 Uiso 1 1 calc R U . . .
C52 C 0.6052(8) 0.7182(4) 0.0525(5) 0.068(4) Uani 1 1 d . . . . .
H53 H 0.6391 0.6952 0.0483 0.081 Uiso 1 1 calc R U . . .
C53 C 0.5469(9) 0.7012(5) 0.0537(6) 0.080(4) Uani 1 1 d . . . . .
H54 H 0.5403 0.6657 0.0515 0.096 Uiso 1 1 calc R U . . .
C54 C 0.4927(8) 0.7328(5) 0.0581(6) 0.085(5) Uani 1 1 d . . . . .
H55 H 0.4509 0.7193 0.0580 0.102 Uiso 1 1 calc R U . . .
C55 C 0.5047(6) 0.7861(4) 0.0625(5) 0.058(3) Uani 1 1 d . . . . .
H56 H 0.4709 0.8094 0.0660 0.070 Uiso 1 1 calc R U . . .
P3 P 0.65043(10) 0.96245(7) 0.03790(10) 0.0252(4) Uani 1 1 d . . . . .
P2 P 0.60794(10) 0.88407(8) -0.06306(10) 0.0257(4) Uani 1 1 d . . . . .
P1 P 0.57968(10) 0.87033(8) 0.07513(10) 0.0259(4) Uani 1 1 d . . . . .
Cu3 Cu 0.56084(5) 1.00777(4) 0.01138(5) 0.0283(2) Uani 1 1 d . . . . .
Cu2 Cu 0.51862(4) 0.93013(4) -0.06884(5) 0.0267(2) Uani 1 1 d . . . . .
Cu1 Cu 0.49626(5) 0.92035(4) 0.04917(5) 0.0318(2) Uani 1 1 d . . . . .
C56 C 0.8825(4) 1.6218(3) 0.0301(4) 0.0259(17) Uani 1 1 d . . . . .
H57 H 0.8655 1.6557 0.0406 0.031 Uiso 1 1 calc R U . . .
C57 C 0.9968(4) 1.5130(3) -0.0862(4) 0.0313(19) Uani 1 1 d . . . . .
C58 C 0.9796(4) 1.5233(3) -0.1420(4) 0.0313(19) Uani 1 1 d . . . . .
C59 C 0.9636(4) 1.5316(4) -0.2109(4) 0.039(2) Uani 1 1 d . . . . .
C60 C 0.9192(4) 1.5011(4) -0.2464(5) 0.052(3) Uani 1 1 d . . . . .
H61 H 0.8975 1.4757 -0.2250 0.062 Uiso 1 1 calc R U . . .
C61 C 0.9062(5) 1.5073(6) -0.3126(6) 0.077(4) Uani 1 1 d . . . . .
H62 H 0.8752 1.4863 -0.3364 0.093 Uiso 1 1 calc R U . . .
C62 C 0.9374(6) 1.5433(6) -0.3444(5) 0.075(4) Uani 1 1 d . . . . .
C63 C 0.9799(6) 1.5743(5) -0.3097(5) 0.067(4) Uani 1 1 d . . . . .
H64 H 1.0007 1.6000 -0.3314 0.081 Uiso 1 1 calc R U . . .
C64 C 0.9934(5) 1.5689(4) -0.2432(5) 0.050(3) Uani 1 1 d . . . . .
H65 H 1.0232 1.5910 -0.2197 0.059 Uiso 1 1 calc R U . . .
C65 C 0.9516(8) 1.5837(7) -0.4440(7) 0.103(5) Uani 1 1 d . U . . .
H66A H 0.9364 1.5820 -0.4904 0.154 Uiso 1 1 calc R U . . .
H66B H 0.9979 1.5784 -0.4377 0.154 Uiso 1 1 calc R U . . .
H66C H 0.9416 1.6170 -0.4271 0.154 Uiso 1 1 calc R U . . .
C66 C 0.8824(4) 1.4579(3) -0.0246(4) 0.0279(18) Uani 1 1 d . . . . .
C67 C 0.8388(4) 1.4322(4) -0.0490(5) 0.045(2) Uani 1 1 d . . . . .
C68 C 0.7849(5) 1.4052(4) -0.0832(5) 0.050(3) Uani 1 1 d . . . . .
C69 C 0.7811(5) 1.3935(4) -0.1480(6) 0.059(3) Uani 1 1 d . . . . .
H70 H 0.8144 1.4046 -0.1718 0.071 Uiso 1 1 calc R U . . .
C70 C 0.7314(6) 1.3662(5) -0.1804(7) 0.074(4) Uani 1 1 d . . . . .
H71 H 0.7309 1.3578 -0.2249 0.088 Uiso 1 1 calc R U . . .
C71 C 0.6823(6) 1.3517(5) -0.1454(8) 0.081(4) Uani 1 1 d . . . . .
C72 C 0.6841(7) 1.3630(6) -0.0788(10) 0.109(6) Uani 1 1 d . . . . .
H73 H 0.6499 1.3527 -0.0557 0.130 Uiso 1 1 calc R U . . .
C73 C 0.7351(6) 1.3888(5) -0.0469(8) 0.083(5) Uani 1 1 d . . . . .
H74 H 0.7371 1.3955 -0.0017 0.100 Uiso 1 1 calc R U . . .
C74 C 0.6275(10) 1.3142(8) -0.2419(7) 0.130(7) Uani 1 1 d D U . . .
H75A H 0.5889 1.2948 -0.2565 0.195 Uiso 1 1 calc R U . . .
H75B H 0.6653 1.2947 -0.2500 0.195 Uiso 1 1 calc R U . . .
H75C H 0.6269 1.3462 -0.2656 0.195 Uiso 1 1 calc R U . . .
C75 C 0.8451(4) 1.6516(3) -0.1079(4) 0.0270(17) Uani 1 1 d . . . . .
C76 C 0.8692(4) 1.6437(3) -0.1668(4) 0.0311(19) Uani 1 1 d . . . . .
H77 H 0.8895 1.6126 -0.1746 0.037 Uiso 1 1 calc R U . . .
C77 C 0.8639(4) 1.6806(3) -0.2137(4) 0.036(2) Uani 1 1 d . . . . .
H78 H 0.8803 1.6751 -0.2539 0.043 Uiso 1 1 calc R U . . .
C78 C 0.8347(4) 1.7256(4) -0.2020(5) 0.040(2) Uani 1 1 d . . . . .
H79 H 0.8308 1.7510 -0.2346 0.048 Uiso 1 1 calc R U . . .
C79 C 0.8112(4) 1.7344(3) -0.1438(5) 0.038(2) Uani 1 1 d . . . . .
H80 H 0.7916 1.7658 -0.1362 0.046 Uiso 1 1 calc R U . . .
C80 C 0.8161(4) 1.6974(3) -0.0965(4) 0.0319(19) Uani 1 1 d . . . . .
H81 H 0.7998 1.7032 -0.0563 0.038 Uiso 1 1 calc R U . . .
C81 C 0.7630(4) 1.5842(3) -0.0526(4) 0.0253(17) Uani 1 1 d . . . . .
C82 C 0.7178(4) 1.6176(3) -0.0327(4) 0.0292(18) Uani 1 1 d . . . . .
H83 H 0.7311 1.6491 -0.0139 0.035 Uiso 1 1 calc R U . . .
C83 C 0.6540(4) 1.6052(3) -0.0402(4) 0.035(2) Uani 1 1 d . . . . .
H84 H 0.6238 1.6279 -0.0258 0.042 Uiso 1 1 calc R U . . .
C84 C 0.6333(4) 1.5594(4) -0.0688(4) 0.040(2) Uani 1 1 d . . . . .
H85 H 0.5892 1.5510 -0.0742 0.048 Uiso 1 1 calc R U . . .
C85 C 0.6783(4) 1.5263(3) -0.0891(5) 0.040(2) Uani 1 1 d . . . . .
H86 H 0.6648 1.4952 -0.1092 0.048 Uiso 1 1 calc R U . . .
C86 C 0.7426(4) 1.5385(3) -0.0803(4) 0.0327(19) Uani 1 1 d . . . . .
H87 H 0.7731 1.5152 -0.0933 0.039 Uiso 1 1 calc R U . . .
C87 C 1.0130(4) 1.3332(3) 0.0345(4) 0.0308(18) Uani 1 1 d . . . . .
C88 C 0.9691(4) 1.3465(4) 0.0766(5) 0.040(2) Uani 1 1 d . . . . .
H89 H 0.9500 1.3790 0.0734 0.049 Uiso 1 1 calc R U . . .
C89 C 0.9529(5) 1.3131(4) 0.1229(5) 0.056(3) Uani 1 1 d . . . . .
H90 H 0.9222 1.3223 0.1510 0.067 Uiso 1 1 calc R U . . .
C90 C 0.9821(5) 1.2652(4) 0.1286(5) 0.056(3) Uani 1 1 d . . . . .
H91 H 0.9713 1.2420 0.1605 0.067 Uiso 1 1 calc R U . . .
C91 C 1.0257(5) 1.2525(4) 0.0881(5) 0.047(2) Uani 1 1 d . . . . .
H92 H 1.0454 1.2202 0.0923 0.057 Uiso 1 1 calc R U . . .
C92 C 1.0423(4) 1.2853(3) 0.0410(4) 0.035(2) Uani 1 1 d . . . . .
H93 H 1.0731 1.2757 0.0133 0.042 Uiso 1 1 calc R U . . .
C93 C 0.9927(4) 1.3478(3) -0.1016(4) 0.0313(19) Uani 1 1 d . . . . .
C94 C 0.9953(5) 1.2964(4) -0.1143(4) 0.042(2) Uani 1 1 d . . . . .
H95 H 1.0187 1.2750 -0.0834 0.050 Uiso 1 1 calc R U . . .
C95 C 0.9651(6) 1.2753(4) -0.1703(5) 0.058(3) Uani 1 1 d . . . . .
H96 H 0.9677 1.2400 -0.1776 0.070 Uiso 1 1 calc R U . . .
C96 C 0.9306(5) 1.3062(5) -0.2160(6) 0.058(3) Uani 1 1 d . . . . .
H97 H 0.9086 1.2919 -0.2542 0.069 Uiso 1 1 calc R U . . .
C97 C 0.9284(5) 1.3576(5) -0.2058(5) 0.055(3) Uani 1 1 d . . . . .
H98 H 0.9066 1.3790 -0.2378 0.066 Uiso 1 1 calc R U . . .
C98 C 0.9580(4) 1.3777(4) -0.1487(4) 0.042(2) Uani 1 1 d . . . . .
H99 H 0.9548 1.4129 -0.1413 0.051 Uiso 1 1 calc R U . . .
C99 C 0.8965(4) 1.5933(3) 0.1707(4) 0.0283(18) Uani 1 1 d . . . . .
C100 C 0.8978(4) 1.6433(3) 0.1925(4) 0.0333(19) Uani 1 1 d . . . . .
H101 H 0.8841 1.6698 0.1632 0.040 Uiso 1 1 calc R U . . .
C101 C 0.9189(4) 1.6545(4) 0.2563(5) 0.044(2) Uani 1 1 d . . . . .
H102 H 0.9202 1.6885 0.2707 0.053 Uiso 1 1 calc R U . . .
C102 C 0.9381(4) 1.6161(4) 0.2991(5) 0.048(3) Uani 1 1 d . . . . .
H103 H 0.9521 1.6240 0.3431 0.058 Uiso 1 1 calc R U . . .
C103 C 0.9372(4) 1.5660(4) 0.2788(4) 0.041(2) Uani 1 1 d . . . . .
H104 H 0.9504 1.5398 0.3086 0.050 Uiso 1 1 calc R U . . .
C104 C 0.9168(4) 1.5548(3) 0.2148(4) 0.0306(19) Uani 1 1 d . . . . .
H105 H 0.9165 1.5207 0.2004 0.037 Uiso 1 1 calc R U . . .
C105 C 0.7802(4) 1.5725(3) 0.0983(4) 0.0320(19) Uani 1 1 d . . . . .
C106 C 0.7454(5) 1.5287(4) 0.0817(5) 0.056(3) Uani 1 1 d . . . . .
H107 H 0.7664 1.5007 0.0651 0.067 Uiso 1 1 calc R U . . .
C107 C 0.6820(6) 1.5250(6) 0.0888(7) 0.075(4) Uani 1 1 d . . . . .
H108 H 0.6585 1.4953 0.0760 0.090 Uiso 1 1 calc R U . . .
C108 C 0.6536(5) 1.5652(7) 0.1146(7) 0.082(5) Uani 1 1 d . . . . .
H109 H 0.6098 1.5626 0.1210 0.098 Uiso 1 1 calc R U . . .
C109 C 0.6856(5) 1.6100(6) 0.1319(5) 0.069(4) Uani 1 1 d . . . . .
H110 H 0.6639 1.6375 0.1491 0.083 Uiso 1 1 calc R U . . .
C110 C 0.7508(4) 1.6139(4) 0.1235(4) 0.044(2) Uani 1 1 d . . . . .
H111 H 0.7740 1.6440 0.1348 0.053 Uiso 1 1 calc R U . . .
O3 O 0.9203(5) 1.5447(4) -0.4095(4) 0.092(3) Uani 1 1 d . U . . .
O4 O 0.6295(5) 1.3242(4) -0.1740(6) 0.110(4) Uani 1 1 d D U . . .
P4 P 0.84807(10) 1.59790(8) -0.05166(10) 0.0249(4) Uani 1 1 d . . . . .
P6 P 1.02783(9) 1.37817(7) -0.02837(10) 0.0245(4) Uani 1 1 d . . . . .
P5 P 0.86534(10) 1.57181(8) 0.09016(10) 0.0256(4) Uani 1 1 d . . . . .
Cu4 Cu 0.90583(5) 1.52903(4) -0.06529(5) 0.0285(2) Uani 1 1 d . . . . .
Cu6 Cu 0.98309(5) 1.45427(4) -0.01386(5) 0.0288(2) Uani 1 1 d . . . . .
Cu5 Cu 0.90842(5) 1.50215(4) 0.05345(5) 0.0298(2) Uani 1 1 d . . . . .
F1 F 0.8456(4) 0.7351(2) 0.0705(4) 0.089(3) Uani 1 1 d . . . . .
F2 F 0.8665(4) 0.8032(3) 0.0143(3) 0.086(2) Uani 1 1 d . . . . .
F3 F 0.8892(4) 0.8032(4) 0.1220(4) 0.120(3) Uani 1 1 d . . . . .
F4 F 0.8140(7) 0.8512(4) 0.0775(6) 0.166(5) Uani 1 1 d . . . . .
F5 F 0.7890(4) 0.7799(3) 0.1342(3) 0.091(3) Uani 1 1 d . . . . .
F6 F 0.7671(4) 0.7872(5) 0.0267(5) 0.138(4) Uani 1 1 d . . . . .
P7 P 0.82778(15) 0.79193(12) 0.07491(14) 0.0581(8) Uani 1 1 d . . . . .
F7 F 0.6406(4) 1.1010(4) -0.3204(5) 0.121(3) Uani 1 1 d . . . . .
F8 F 0.5506(4) 1.1299(4) -0.3756(8) 0.166(6) Uani 1 1 d . . . . .
F9 F 0.6047(4) 1.1713(4) -0.4444(6) 0.133(4) Uani 1 1 d . . . . .
F10 F 0.6959(4) 1.1430(4) -0.3914(5) 0.107(3) Uani 1 1 d . . . . .
F11 F 0.6252(5) 1.1841(4) -0.3377(7) 0.153(5) Uani 1 1 d . . . . .
F12 F 0.6214(5) 1.0890(3) -0.4256(6) 0.133(4) Uani 1 1 d . . . . .
P8 P 0.62227(18) 1.13596(16) -0.3826(3) 0.0978(15) Uani 1 1 d . . . . .
C111 C 0.5970(6) 0.7807(5) -0.2702(6) 0.073(4) Uani 1 1 d . . . . .
H11A H 0.5885 0.7619 -0.3115 0.088 Uiso 1 1 calc R U . . .
H11B H 0.5838 0.7591 -0.2351 0.088 Uiso 1 1 calc R U . . .
Cl1 Cl 0.55251(14) 0.83554(12) -0.27489(15) 0.0660(8) Uani 1 1 d . . . . .
Cl2 Cl 0.68113(16) 0.79384(13) -0.25446(18) 0.0773(9) Uani 1 1 d . . . . .
Cl3 Cl 0.84139(13) 1.42061(10) 0.13424(14) 0.0555(7) Uani 1 1 d . . . . .
Cl4 Cl 0.8304(3) 1.4130(3) 0.2704(2) 0.168(3) Uani 1 1 d . . . . .
C112 C 0.7937(5) 1.4323(5) 0.1972(6) 0.067(3) Uani 1 1 d . . . . .
H11C H 0.7845 1.4689 0.1990 0.080 Uiso 1 1 calc R U . . .
H11D H 0.7526 1.4142 0.1878 0.080 Uiso 1 1 calc R U . . .

loop_
_atom_site_aniso_label
_atom_site_aniso_U_11
_atom_site_aniso_U_22
_atom_site_aniso_U_33
_atom_site_aniso_U_23
_atom_site_aniso_U_13
_atom_site_aniso_U_12
C1 0.027(4) 0.027(4) 0.030(4) -0.003(3) 0.009(4) 0.005(3)
C2 0.022(4) 0.028(4) 0.038(5) 0.008(4) 0.001(4) 0.002(4)
C3 0.026(4) 0.030(5) 0.021(8) 0.007(6) 0.006(6) 0.002(4)
C4 0.020(8) 0.028(8) 0.026(8) 0.001(7) -0.004(7) -0.007(6)
C5 0.015(4) 0.026(4) 0.050(5) 0.003(4) 0.000(4) -0.006(3)
C6 0.015(4) 0.026(4) 0.050(5) 0.003(4) 0.000(4) -0.006(3)
C8 0.021(7) 0.035(7) 0.051(8) 0.011(6) -0.001(6) -0.001(6)
C9 0.017(8) 0.019(8) 0.062(12) 0.002(8) 0.009(8) -0.004(6)
C10 0.011(6) 0.031(7) 0.055(8) 0.007(6) -0.018(6) 0.000(5)
O1 0.024(5) 0.046(6) 0.050(6) 0.005(5) -0.014(5) -0.016(5)
C113 0.085(9) 0.097(10) 0.088(10) -0.006(8) -0.002(8) -0.011(8)
Cl6 0.128(4) 0.148(5) 0.109(4) 0.000(3) 0.017(4) -0.014(3)
Cl7 0.128(4) 0.148(5) 0.109(4) 0.000(3) 0.017(4) -0.014(3)
C3A 0.026(4) 0.030(5) 0.021(8) 0.007(6) 0.006(6) 0.002(4)
C4A 0.042(6) 0.060(7) 0.202(16) -0.020(9) 0.008(8) 0.002(5)
C5A 0.042(6) 0.060(7) 0.202(16) -0.020(9) 0.008(8) 0.002(5)
C6A 0.042(6) 0.060(7) 0.202(16) -0.020(9) 0.008(8) 0.002(5)
C7 0.015(4) 0.026(4) 0.050(5) 0.003(4) 0.000(4) -0.006(3)
C7A 0.042(6) 0.060(7) 0.202(16) -0.020(9) 0.008(8) 0.002(5)
C8A 0.042(6) 0.060(7) 0.202(16) -0.020(9) 0.008(8) 0.002(5)
C9A 0.042(6) 0.060(7) 0.202(16) -0.020(9) 0.008(8) 0.002(5)
C10A 0.079(10) 0.036(8) 0.061(9) 0.005(7) 0.002(8) -0.017(8)
O1A 0.101(9) 0.113(10) 0.134(11) 0.004(9) 0.009(8) -0.029(8)
C213 0.085(9) 0.097(10) 0.088(10) -0.006(8) -0.002(8) -0.011(8)
Cl6A 0.128(4) 0.148(5) 0.109(4) 0.000(3) 0.017(4) -0.014(3)
Cl7A 0.128(4) 0.148(5) 0.109(4) 0.000(3) 0.017(4) -0.014(3)
C11 0.026(4) 0.015(4) 0.038(5) -0.003(3) -0.003(4) 0.003(3)
C12 0.024(3) 0.026(3) 0.025(3) 0.006(3) -0.002(3) 0.005(3)
C13 0.024(3) 0.026(3) 0.025(3) 0.006(3) -0.002(3) 0.005(3)
C14 0.031(9) 0.056(10) 0.037(9) 0.015(8) 0.012(7) 0.004(9)
C15 0.051(11) 0.064(13) 0.032(9) 0.011(8) 0.016(8) 0.018(11)
C16 0.047(10) 0.074(16) 0.024(8) -0.018(9) -0.002(7) 0.040(11)
C17 0.042(9) 0.052(12) 0.034(9) -0.015(8) -0.008(7) 0.021(8)
C18 0.054(10) 0.022(8) 0.046(9) 0.011(8) 0.010(8) 0.007(7)
C19 0.073(9) 0.096(10) 0.070(9) -0.031(8) 0.004(8) 0.025(8)
O2 0.063(7) 0.090(8) 0.043(6) -0.012(5) 0.001(5) 0.031(6)
C13A 0.020(11) 0.023(13) 0.025(10) 0.004(8) 0.007(8) -0.003(9)
C14A 0.029(17) 0.033(16) 0.038(16) 0.004(9) 0.007(9) -0.002(9)
C15A 0.041(16) 0.035(16) 0.035(16) 0.004(9) 0.006(9) 0.000(9)
C16A 0.036(13) 0.036(14) 0.034(14) -0.003(9) -0.001(9) 0.001(9)
C17A 0.043(14) 0.041(15) 0.043(14) 0.000(9) 0.007(9) 0.000(9)
C18A 0.019(11) 0.020(12) 0.014(11) 0.006(8) 0.002(8) -0.002(8)
C19A 0.067(14) 0.064(14) 0.059(14) -0.010(9) 0.008(9) 0.009(9)
O2A 0.049(11) 0.059(11) 0.041(11) -0.006(8) 0.003(8) -0.003(8)
C20 0.026(4) 0.035(5) 0.033(4) -0.003(4) 0.002(4) -0.006(4)
C21 0.037(5) 0.089(8) 0.036(5) -0.009(5) 0.010(4) -0.009(5)
C22 0.036(6) 0.133(12) 0.053(7) -0.009(7) 0.011(5) -0.024(7)
C23 0.070(8) 0.090(9) 0.041(6) 0.002(6) 0.011(6) -0.043(7)
C24 0.067(8) 0.067(7) 0.060(7) 0.019(6) 0.025(6) -0.014(6)
C25 0.057(6) 0.040(5) 0.053(6) 0.011(5) 0.023(5) 0.005(5)
C26 0.031(4) 0.025(4) 0.026(4) 0.005(3) -0.003(4) -0.002(3)
C27 0.042(5) 0.049(6) 0.035(5) -0.002(4) -0.001(4) 0.008(4)
C28 0.050(6) 0.069(7) 0.038(5) -0.012(5) 0.003(5) -0.001(5)
C29 0.045(6) 0.067(7) 0.029(5) 0.004(5) -0.007(4) -0.009(5)
C30 0.036(5) 0.052(6) 0.040(5) 0.014(5) -0.005(4) -0.006(5)
C31 0.028(4) 0.037(5) 0.037(5) 0.006(4) -0.002(4) -0.003(4)
C32 0.031(5) 0.028(4) 0.034(4) -0.009(4) 0.006(4) 0.001(4)
C37 0.031(5) 0.047(5) 0.027(4) 0.001(4) 0.006(4) 0.001(4)
C36 0.046(6) 0.067(7) 0.031(5) -0.003(5) 0.008(4) -0.004(5)
C35 0.048(6) 0.068(7) 0.038(5) -0.005(5) 0.025(5) -0.010(5)
C34 0.030(5) 0.071(7) 0.046(6) -0.007(5) 0.015(4) 0.002(5)
C33 0.037(5) 0.054(6) 0.036(5) -0.003(4) 0.008(4) 0.006(4)
C38 0.033(5) 0.026(4) 0.027(4) -0.003(3) 0.004(4) -0.001(3)
C39 0.033(5) 0.038(5) 0.033(5) -0.005(4) -0.001(4) 0.006(4)
C40 0.039(5) 0.039(5) 0.032(5) -0.011(4) -0.007(4) 0.010(4)
C41 0.053(6) 0.031(5) 0.041(5) -0.010(4) 0.005(5) -0.001(4)
C42 0.039(5) 0.039(5) 0.055(6) -0.006(4) 0.008(5) -0.006(4)
C43 0.029(5) 0.043(5) 0.040(5) -0.005(4) 0.005(4) 0.002(4)
C44 0.022(4) 0.026(4) 0.035(4) 0.010(3) 0.008(4) 0.004(3)
C45 0.034(5) 0.055(6) 0.031(5) 0.003(4) 0.005(4) 0.019(4)
C46 0.042(6) 0.074(7) 0.026(5) 0.001(5) 0.006(4) 0.021(5)
C47 0.040(5) 0.046(5) 0.028(4) 0.009(4) 0.003(4) -0.003(4)
C48 0.036(5) 0.038(5) 0.043(5) 0.015(4) -0.005(4) 0.008(4)
C49 0.029(5) 0.035(5) 0.038(5) 0.002(4) 0.004(4) 0.011(4)
C50 0.065(7) 0.022(4) 0.032(5) 0.003(4) 0.009(5) -0.007(4)
C51 0.084(8) 0.029(5) 0.030(5) -0.002(4) 0.009(5) 0.010(5)
C52 0.117(12) 0.045(7) 0.043(6) -0.004(5) 0.020(7) -0.003(7)
C53 0.147(15) 0.037(6) 0.063(8) -0.011(6) 0.038(9) -0.001(8)
C54 0.121(13) 0.085(10) 0.053(7) -0.014(7) 0.024(8) -0.056(9)
C55 0.092(9) 0.037(5) 0.049(6) -0.005(5) 0.019(6) -0.018(6)
P3 0.0230(10) 0.0251(10) 0.0272(10) 0.0025(8) 0.0020(9) 0.0006(8)
P2 0.0235(10) 0.0251(10) 0.0292(11) 0.0012(8) 0.0057(9) 0.0034(8)
P1 0.0267(11) 0.0236(10) 0.0276(10) 0.0027(8) 0.0040(9) 0.0017(8)
Cu3 0.0239(5) 0.0288(5) 0.0312(5) 0.0033(4) -0.0017(4) 0.0037(4)
Cu2 0.0216(5) 0.0297(5) 0.0289(5) 0.0028(4) 0.0034(4) 0.0033(4)
Cu1 0.0303(6) 0.0353(6) 0.0285(5) 0.0039(4) -0.0016(4) 0.0069(4)
C56 0.019(4) 0.023(4) 0.037(4) -0.010(3) 0.008(3) -0.002(3)
C57 0.030(4) 0.039(5) 0.025(4) -0.008(4) 0.006(4) 0.000(4)
C58 0.022(4) 0.041(5) 0.033(5) -0.008(4) 0.009(4) 0.004(4)
C59 0.026(5) 0.063(6) 0.027(4) -0.004(4) 0.002(4) 0.016(4)
C60 0.029(5) 0.084(8) 0.041(6) -0.008(5) -0.004(4) 0.008(5)
C61 0.037(6) 0.145(13) 0.046(7) -0.028(8) -0.008(6) 0.018(7)
C62 0.038(6) 0.162(14) 0.023(5) -0.005(7) -0.003(5) 0.034(8)
C63 0.053(7) 0.114(10) 0.037(6) 0.022(6) 0.012(6) 0.024(7)
C64 0.041(6) 0.072(7) 0.036(5) -0.002(5) 0.006(5) 0.006(5)
C65 0.097(8) 0.137(9) 0.075(7) 0.017(7) 0.011(7) 0.012(7)
C66 0.020(4) 0.030(4) 0.034(4) 0.003(4) 0.004(4) 0.004(4)
C67 0.031(5) 0.049(6) 0.060(6) -0.012(5) 0.024(5) -0.009(5)
C68 0.042(6) 0.042(6) 0.067(7) -0.008(5) 0.015(5) -0.009(5)
C69 0.048(6) 0.064(7) 0.066(7) -0.011(6) 0.010(6) -0.015(6)
C70 0.061(8) 0.083(9) 0.075(9) -0.016(7) -0.001(7) -0.019(7)
C71 0.037(6) 0.068(8) 0.132(13) -0.027(8) -0.011(8) -0.019(6)
C72 0.067(9) 0.100(12) 0.167(18) -0.064(12) 0.050(11) -0.037(8)
C73 0.055(7) 0.075(8) 0.129(12) -0.048(8) 0.050(8) -0.034(6)
C74 0.120(10) 0.130(10) 0.137(10) -0.037(8) 0.003(8) -0.012(8)
C75 0.025(4) 0.024(4) 0.031(4) 0.001(3) -0.002(4) -0.005(3)
C76 0.033(5) 0.035(5) 0.025(4) -0.005(4) 0.003(4) -0.005(4)
C77 0.035(5) 0.051(6) 0.022(4) 0.001(4) 0.000(4) -0.012(4)
C78 0.029(5) 0.047(6) 0.042(5) 0.010(4) -0.001(4) -0.013(4)
C79 0.031(5) 0.035(5) 0.049(5) 0.005(4) 0.004(4) -0.001(4)
C80 0.023(4) 0.033(5) 0.039(5) -0.001(4) 0.004(4) -0.008(4)
C81 0.024(4) 0.025(4) 0.027(4) 0.005(3) 0.002(3) 0.000(3)
C82 0.030(4) 0.032(4) 0.026(4) -0.001(3) 0.005(4) -0.001(4)
C83 0.030(5) 0.040(5) 0.035(5) -0.006(4) 0.007(4) 0.001(4)
C84 0.025(4) 0.051(6) 0.043(5) 0.001(4) 0.001(4) -0.009(4)
C85 0.037(5) 0.038(5) 0.044(5) -0.009(4) 0.002(4) -0.011(4)
C86 0.034(5) 0.027(4) 0.037(5) 0.000(4) 0.007(4) -0.001(4)
C87 0.023(4) 0.033(4) 0.035(5) 0.000(4) -0.003(4) -0.003(4)
C88 0.031(5) 0.040(5) 0.052(6) 0.000(4) 0.011(4) 0.001(4)
C89 0.052(6) 0.065(7) 0.057(6) 0.017(5) 0.030(5) 0.004(5)
C90 0.049(6) 0.059(7) 0.061(7) 0.019(5) 0.013(5) -0.006(5)
C91 0.040(6) 0.039(5) 0.063(7) 0.011(5) 0.004(5) -0.003(4)
C92 0.027(4) 0.033(5) 0.045(5) 0.000(4) 0.001(4) -0.004(4)
C93 0.017(4) 0.038(5) 0.039(5) -0.010(4) 0.004(4) -0.003(3)
C94 0.043(6) 0.044(5) 0.037(5) -0.010(4) -0.001(4) -0.005(4)
C95 0.067(8) 0.053(7) 0.055(7) -0.027(6) 0.009(6) -0.012(6)
C96 0.031(5) 0.085(8) 0.055(7) -0.037(6) -0.001(5) -0.006(5)
C97 0.033(5) 0.086(8) 0.042(6) -0.030(6) -0.007(5) 0.017(5)
C98 0.035(5) 0.055(6) 0.036(5) -0.018(4) 0.002(4) 0.011(4)
C99 0.020(4) 0.033(4) 0.033(4) -0.010(4) 0.007(4) 0.001(3)
C100 0.024(4) 0.040(5) 0.038(5) -0.008(4) 0.009(4) 0.006(4)
C101 0.029(5) 0.058(6) 0.047(6) -0.025(5) 0.006(4) 0.004(4)
C102 0.030(5) 0.079(8) 0.036(5) -0.015(5) 0.007(4) 0.006(5)
C103 0.029(5) 0.068(7) 0.028(5) 0.003(4) 0.005(4) 0.019(4)
C104 0.018(4) 0.036(5) 0.039(5) -0.004(4) 0.006(4) 0.008(3)
C105 0.020(4) 0.047(5) 0.030(4) 0.006(4) 0.004(4) -0.002(4)
C106 0.039(6) 0.066(7) 0.059(7) 0.023(6) -0.011(5) -0.016(5)
C107 0.044(7) 0.096(10) 0.082(9) 0.045(8) -0.009(7) -0.021(7)
C108 0.026(6) 0.145(14) 0.073(9) 0.049(9) 0.004(6) -0.025(8)
C109 0.037(6) 0.139(12) 0.032(5) 0.016(7) 0.008(5) 0.030(7)
C110 0.024(5) 0.076(7) 0.032(5) -0.001(5) 0.007(4) 0.004(5)
O3 0.075(5) 0.150(7) 0.048(4) 0.001(5) -0.003(4) 0.017(5)
O4 0.077(6) 0.112(7) 0.142(8) -0.019(6) 0.013(6) -0.026(5)
P4 0.0240(10) 0.0255(10) 0.0255(10) -0.0026(8) 0.0048(9) -0.0001(8)
P6 0.0200(10) 0.0263(10) 0.0271(10) -0.0032(8) 0.0029(8) -0.0001(8)
P5 0.0233(10) 0.0261(10) 0.0280(10) -0.0043(8) 0.0059(9) -0.0015(8)
Cu4 0.0286(5) 0.0302(5) 0.0271(5) -0.0052(4) 0.0044(4) 0.0018(4)
Cu6 0.0269(5) 0.0285(5) 0.0317(5) -0.0055(4) 0.0058(4) 0.0008(4)
Cu5 0.0335(6) 0.0276(5) 0.0294(5) -0.0052(4) 0.0086(4) 0.0017(4)
F1 0.143(7) 0.047(4) 0.087(5) -0.003(3) 0.055(5) 0.023(4)
F2 0.130(7) 0.063(4) 0.068(5) -0.004(4) 0.028(5) 0.019(4)
F3 0.101(7) 0.180(10) 0.071(5) -0.033(6) -0.022(5) -0.018(7)
F4 0.235(14) 0.096(7) 0.178(11) -0.028(7) 0.074(10) 0.086(8)
F5 0.076(5) 0.144(7) 0.052(4) -0.025(4) 0.008(4) 0.042(5)
F6 0.066(5) 0.240(13) 0.096(7) 0.031(8) -0.042(5) 0.010(7)
P7 0.0588(18) 0.0637(18) 0.0485(16) -0.0207(14) -0.0080(14) 0.0337(15)
F7 0.063(5) 0.181(10) 0.116(7) 0.001(7) -0.004(5) 0.047(6)
F8 0.052(5) 0.128(8) 0.314(17) 0.071(10) 0.005(7) 0.027(5)
F9 0.090(6) 0.092(6) 0.204(12) 0.046(7) -0.034(7) 0.025(5)
F10 0.054(4) 0.121(7) 0.141(8) -0.008(6) -0.008(5) 0.026(5)
F11 0.128(9) 0.125(9) 0.214(13) -0.051(9) 0.056(9) 0.012(7)
F12 0.153(9) 0.079(6) 0.154(9) -0.014(6) -0.039(8) 0.018(6)
P8 0.051(2) 0.083(3) 0.152(4) -0.018(3) -0.020(2) 0.0265(19)
C111 0.080(9) 0.081(9) 0.061(8) 0.008(7) 0.011(7) 0.004(7)
Cl1 0.0572(17) 0.080(2) 0.0619(17) -0.0125(15) 0.0111(14) 0.0107(15)
Cl2 0.071(2) 0.074(2) 0.086(2) 0.0086(17) 0.0062(18) 0.0092(17)
Cl3 0.0492(15) 0.0521(15) 0.0683(17) -0.0057(13) 0.0206(13) 0.0025(12)
Cl4 0.113(4) 0.332(9) 0.059(2) -0.033(4) 0.009(2) 0.036(5)
C112 0.044(6) 0.091(9) 0.066(8) -0.002(7) 0.012(6) 0.012(6)

loop_
_atom_type_symbol
_atom_type_description
_atom_type_scat_dispersion_real
_atom_type_scat_dispersion_imag
_atom_type_scat_source
C C 0.0033 0.0016 'International Tables Vol C Tables 4.2.6.8 and 6.1.1.4'
H H 0.0000 0.0000 'International Tables Vol C Tables 4.2.6.8 and 6.1.1.4'
O O 0.0106 0.0060 'International Tables Vol C Tables 4.2.6.8 and 6.1.1.4'
F F 0.0171 0.0103 'International Tables Vol C Tables 4.2.6.8 and 6.1.1.4'
P P 0.1023 0.0942 'International Tables Vol C Tables 4.2.6.8 and 6.1.1.4'
Cu Cu 0.3201 1.2651 'International Tables Vol C Tables 4.2.6.8 and 6.1.1.4'
Cl Cl 0.1484 0.1585 'International Tables Vol C Tables 4.2.6.8 and 6.1.1.4'

loop_
_geom_angle_atom_site_label_1
_geom_angle_atom_site_label_2
_geom_angle_atom_site_label_3
_geom_angle
_geom_angle_site_symmetry_1
_geom_angle_site_symmetry_3
P1 C1 P2 106.8(4) . .
P1 C1 P3 105.7(4) . .
P2 C1 P3 106.0(4) . .
P1 C1 H1 112.6 . .
P2 C1 H1 112.6 . .
P3 C1 H1 112.6 . .
C3A C2 Cu2 146.7(14) . 3_675
C3 C2 Cu2 130.8(12) . 3_675
C3A C2 Cu1 119.2(11) . 3_675
C3 C2 Cu1 140.9(11) . 3_675
Cu2 C2 Cu1 76.4(3) 3_675 3_675
C3A C2 Cu3 131.2(14) . .
C3 C2 Cu3 131.6(14) . .
Cu2 C2 Cu3 80.2(3) 3_675 .
Cu1 C2 Cu3 72.7(3) 3_675 .
C2 C3 C4 179(2) . .
C9 C4 C5 118.2(14) . .
C9 C4 C3 122.6(17) . .
C5 C4 C3 119.2(17) . .
C6 C5 C4 120.8(15) . .
C6 C5 H5 119.6 . .
C4 C5 H5 119.6 . .
C5 C6 C7 119.0(15) . .
C5 C6 H6 120.5 . .
C7 C6 H6 120.5 . .
C7 C8 C9 120.2(16) . .
C7 C8 H8 119.9 . .
C9 C8 H8 119.9 . .
C4 C9 C8 121.4(15) . .
C4 C9 H9 119.3 . .
C8 C9 H9 119.3 . .
O1 C10 H10A 109.5 . .
O1 C10 H10B 109.5 . .
H10A C10 H10B 109.5 . .
O1 C10 H10C 109.5 . .
H10A C10 H10C 109.5 . .
H10B C10 H10C 109.5 . .
C10 O1 C7 119.4(13) . .
Cl6 C113 Cl7 117.7(16) . .
Cl6 C113 H11E 107.9 . .
Cl7 C113 H11E 107.9 . .
Cl6 C113 H11F 107.9 . .
Cl7 C113 H11F 107.9 . .
H11E C113 H11F 107.2 . .
C2 C3A C4A 175(3) . .
C9A C4A C5A 116(3) . .
C9A C4A C3A 121(3) . .
C5A C4A C3A 121(3) . .
C6A C5A C4A 124(3) . .
C6A C5A H5A 117.8 . .
C4A C5A H5A 117.8 . .
C7A C6A C5A 117(3) . .
C7A C6A H6A 121.5 . .
C5A C6A H6A 121.5 . .
O1 C7 C8 118.1(15) . .
O1 C7 C6 122.0(14) . .
C8 C7 C6 119.9(15) . .
C6A C7A C8A 120(3) . .
C6A C7A O1A 124(3) . .
C8A C7A O1A 116(2) . .
C9A C8A C7A 120(3) . .
C9A C8A H8A 120.2 . .
C7A C8A H8A 120.2 . .
C4A C9A C8A 122(3) . .
C4A C9A H9A 118.8 . .
C8A C9A H9A 118.8 . .
O1A C10A H10D 109.5 . .
O1A C10A H10E 109.5 . .
H10D C10A H10E 109.5 . .
O1A C10A H10F 109.5 . .
H10D C10A H10F 109.5 . .
H10E C10A H10F 109.5 . .
C10A O1A C7A 133(3) . .
Cl7A C213 Cl6A 112.9(15) . .
Cl7A C213 H21A 109.0 . .
Cl6A C213 H21A 109.0 . .
Cl7A C213 H21B 109.0 . .
Cl6A C213 H21B 109.0 . .
H21A C213 H21B 107.8 . .
C12 C11 Cu1 127.6(6) 3_675 .
C12 C11 Cu2 84.7(5) 3_675 3_675
Cu1 C11 Cu2 147.4(4) . 3_675
C12 C11 Cu3 150.0(6) 3_675 3_675
Cu1 C11 Cu3 73.1(3) . 3_675
Cu2 C11 Cu3 79.6(3) 3_675 3_675
C12 C11 Cu3 130.1(6) 3_675 .
Cu1 C11 Cu3 79.5(3) . .
Cu2 C11 Cu3 74.5(2) 3_675 .
Cu3 C11 Cu3 69.5(2) 3_675 .
C11 C12 C13 171.8(10) 3_675 .
C11 C12 C13A 172.4(14) 3_675 .
C11 C12 Cu2 64.0(5) 3_675 .
C13 C12 Cu2 124.0(9) . .
C13A C12 Cu2 114.2(11) . .
C18 C13 C14 118.7(16) . .
C18 C13 C12 119.8(16) . .
C14 C13 C12 121.6(17) . .
C15 C14 C13 119(2) . .
C15 C14 H14 120.4 . .
C13 C14 H14 120.4 . .
C14 C15 C16 121.2(19) . .
C14 C15 H15 119.4 . .
C16 C15 H15 119.4 . .
O2 C16 C15 114(2) . .
O2 C16 C17 125(2) . .
C15 C16 C17 120.9(13) . .
C18 C17 C16 116.5(16) . .
C18 C17 H17 121.7 . .
C16 C17 H17 121.7 . .
C17 C18 C13 123.5(18) . .
C17 C18 H18 118.3 . .
C13 C18 H18 118.3 . .
O2 C19 H19A 109.5 . .
O2 C19 H19B 109.5 . .
H19A C19 H19B 109.5 . .
O2 C19 H19C 109.5 . .
H19A C19 H19C 109.5 . .
H19B C19 H19C 109.5 . .
C16 O2 C19 115(2) . .
C14A C13A C18A 120.0 . .
C14A C13A C12 118.2(16) . .
C18A C13A C12 121.8(16) . .
C15A C14A C13A 120.0 . .
C15A C14A H14A 120.0 . .
C13A C14A H14A 120.0 . .
C14A C15A C16A 120.0 . .
C14A C15A H15A 120.0 . .
C16A C15A H15A 120.0 . .
O2A C16A C17A 121(2) . .
O2A C16A C15A 119(2) . .
C17A C16A C15A 120.0 . .
C16A C17A C18A 120.0 . .
C16A C17A H17A 120.0 . .
C18A C17A H17A 120.0 . .
C17A C18A C13A 120.0 . .
C17A C18A H18A 120.0 . .
C13A C18A H18A 120.0 . .
O2A C19A H19D 109.5 . .
O2A C19A H19E 109.5 . .
H19D C19A H19E 109.5 . .
O2A C19A H19F 109.5 . .
H19D C19A H19F 109.5 . .
H19E C19A H19F 109.5 . .
C16A O2A C19A 133(3) . .
C21 C20 C25 118.1(9) . .
C21 C20 P3 124.3(7) . .
C25 C20 P3 117.1(7) . .
C20 C21 C22 121.4(11) . .
C20 C21 H21 119.3 . .
C22 C21 H21 119.3 . .
C23 C22 C21 119.4(11) . .
C23 C22 H22 120.3 . .
C21 C22 H22 120.3 . .
C24 C23 C22 120.7(10) . .
C24 C23 H23 119.7 . .
C22 C23 H23 119.7 . .
C23 C24 C25 119.5(11) . .
C23 C24 H24 120.2 . .
C25 C24 H24 120.2 . .
C20 C25 C24 120.9(11) . .
C20 C25 H25 119.6 . .
C24 C25 H25 119.6 . .
C27 C26 C31 119.6(8) . .
C27 C26 P3 117.1(6) . .
C31 C26 P3 123.2(6) . .
C26 C27 C28 119.5(9) . .
C26 C27 H28 120.2 . .
C28 C27 H28 120.2 . .
C29 C28 C27 120.1(10) . .
C29 C28 H29 119.9 . .
C27 C28 H29 119.9 . .
C30 C29 C28 120.6(9) . .
C30 C29 H30 119.7 . .
C28 C29 H30 119.7 . .
C29 C30 C31 120.2(9) . .
C29 C30 H31 119.9 . .
C31 C30 H31 119.9 . .
C26 C31 C30 119.9(9) . .
C26 C31 H32 120.1 . .
C30 C31 H32 120.1 . .
C37 C32 C33 119.7(8) . .
C37 C32 P2 116.7(6) . .
C33 C32 P2 123.5(7) . .
C36 C37 C32 119.9(8) . .
C36 C37 H34 120.1 . .
C32 C37 H34 120.1 . .
C35 C36 C37 120.6(9) . .
C35 C36 H35 119.7 . .
C37 C36 H35 119.7 . .
C36 C35 C34 119.9(8) . .
C36 C35 H36 120.1 . .
C34 C35 H36 120.1 . .
C33 C34 C35 121.0(9) . .
C33 C34 H37 119.5 . .
C35 C34 H37 119.5 . .
C34 C33 C32 118.9(9) . .
C34 C33 H38 120.6 . .
C32 C33 H38 120.6 . .
C43 C38 C39 119.3(8) . .
C43 C38 P2 117.7(6) . .
C39 C38 P2 123.0(7) . .
C38 C39 C40 120.1(8) . .
C38 C39 H40 119.9 . .
C40 C39 H40 119.9 . .
C41 C40 C39 121.0(8) . .
C41 C40 H41 119.5 . .
C39 C40 H41 119.5 . .
C40 C41 C42 119.3(8) . .
C40 C41 H42 120.4 . .
C42 C41 H42 120.4 . .
C41 C42 C43 120.1(9) . .
C41 C42 H43 120.0 . .
C43 C42 H43 120.0 . .
C38 C43 C42 120.2(8) . .
C38 C43 H44 119.9 . .
C42 C43 H44 119.9 . .
C45 C44 C49 118.7(8) . .
C45 C44 P1 116.4(6) . .
C49 C44 P1 124.8(6) . .
C44 C45 C46 120.1(8) . .
C44 C45 H46 120.0 . .
C46 C45 H46 120.0 . .
C47 C46 C45 119.6(9) . .
C47 C46 H47 120.2 . .
C45 C46 H47 120.2 . .
C48 C47 C46 120.5(8) . .
C48 C47 H48 119.8 . .
C46 C47 H48 119.8 . .
C47 C48 C49 120.1(8) . .
C47 C48 H49 119.9 . .
C49 C48 H49 119.9 . .
C48 C49 C44 121.0(8) . .
C48 C49 H50 119.5 . .
C44 C49 H50 119.5 . .
C55 C50 C51 121.3(9) . .
C55 C50 P1 115.4(7) . .
C51 C50 P1 123.0(8) . .
C52 C51 C50 120.2(12) . .
C52 C51 H52 119.9 . .
C50 C51 H52 119.9 . .
C53 C52 C51 120.1(13) . .
C53 C52 H53 120.0 . .
C51 C52 H53 120.0 . .
C52 C53 C54 123.9(12) . .
C52 C53 H54 118.1 . .
C54 C53 H54 118.1 . .
C53 C54 C55 116.4(13) . .
C53 C54 H55 121.8 . .
C55 C54 H55 121.8 . .
C50 C55 C54 118.1(12) . .
C50 C55 H56 120.9 . .
C54 C55 H56 120.9 . .
C26 P3 C20 100.8(4) . .
C26 P3 C1 106.2(4) . .
C20 P3 C1 110.2(4) . .
C26 P3 Cu3 114.4(3) . .
C20 P3 Cu3 108.7(3) . .
C1 P3 Cu3 115.5(3) . .
C32 P2 C38 101.9(4) . .
C32 P2 C1 104.7(4) . .
C38 P2 C1 110.7(4) . .
C32 P2 Cu2 121.5(3) . .
C38 P2 Cu2 114.8(3) . .
C1 P2 Cu2 102.8(2) . .
C44 P1 C50 100.2(4) . .
C44 P1 C1 108.3(4) . .
C50 P1 C1 108.1(4) . .
C44 P1 Cu1 117.4(3) . .
C50 P1 Cu1 116.8(3) . .
C1 P1 Cu1 105.7(3) . .
C11 Cu3 C2 102.3(3) 3_675 .
C11 Cu3 P3 121.3(2) 3_675 .
C2 Cu3 P3 116.0(2) . .
C11 Cu3 C11 110.5(2) 3_675 .
C2 Cu3 C11 93.1(3) . .
P3 Cu3 C11 109.9(2) . .
C11 Cu3 Cu1 51.56(19) 3_675 3_675
C2 Cu3 Cu1 52.2(2) . 3_675
P3 Cu3 Cu1 150.09(7) . 3_675
C11 Cu3 Cu1 98.73(19) . 3_675
C11 Cu3 Cu3 59.1(2) 3_675 3_675
C2 Cu3 Cu3 103.1(2) . 3_675
P3 Cu3 Cu3 138.25(8) . 3_675
C11 Cu3 Cu3 51.4(2) . 3_675
Cu1 Cu3 Cu3 67.70(5) 3_675 3_675
C11 Cu3 Cu2 99.5(2) 3_675 3_675
C2 Cu3 Cu2 48.3(2) . 3_675
P3 Cu3 Cu2 139.17(7) . 3_675
C11 Cu3 Cu2 48.33(17) . 3_675
Cu1 Cu3 Cu2 58.47(4) 3_675 3_675
Cu3 Cu3 Cu2 61.87(4) 3_675 3_675
C11 Cu3 Cu2 49.39(19) 3_675 .
C2 Cu3 Cu2 151.4(2) . .
P3 Cu3 Cu2 87.35(6) . .
C11 Cu3 Cu2 94.03(19) . .
Cu1 Cu3 Cu2 99.27(5) 3_675 .
Cu3 Cu3 Cu2 61.42(4) 3_675 .
Cu2 Cu3 Cu2 123.28(4) 3_675 .
C11 Cu3 Cu1 94.7(2) 3_675 .
C2 Cu3 Cu1 138.5(2) . .
P3 Cu3 Cu1 85.04(6) . .
C11 Cu3 Cu1 45.35(17) . .
Cu1 Cu3 Cu1 122.56(4) 3_675 .
Cu3 Cu3 Cu1 54.86(4) 3_675 .
Cu2 Cu3 Cu1 91.87(4) 3_675 .
Cu2 Cu3 Cu1 54.67(3) . .
C2 Cu2 C11 104.3(3) 3_675 3_675
C2 Cu2 P2 128.7(2) 3_675 .
C11 Cu2 P2 125.0(2) 3_675 .
C2 Cu2 C12 113.9(3) 3_675 .
C11 Cu2 C12 31.4(3) 3_675 .
P2 Cu2 C12 115.7(2) . .
C2 Cu2 Cu1 52.1(2) 3_675 .
C11 Cu2 Cu1 104.7(2) 3_675 .
P2 Cu2 Cu1 98.03(7) . .
C12 Cu2 Cu1 134.9(2) . .
C2 Cu2 Cu3 51.5(2) 3_675 3_675
C11 Cu2 Cu3 57.2(2) 3_675 3_675
P2 Cu2 Cu3 149.79(7) . 3_675
C12 Cu2 Cu3 80.89(19) . 3_675
Cu1 Cu2 Cu3 56.71(4) . 3_675
C2 Cu2 Cu3 101.3(2) 3_675 .
C11 Cu2 Cu3 51.0(2) 3_675 .
P2 Cu2 Cu3 99.45(7) . .
C12 Cu2 Cu3 80.1(2) . .
Cu1 Cu2 Cu3 64.87(4) . .
Cu3 Cu2 Cu3 56.72(4) 3_675 .
C11 Cu1 C2 108.8(3) . 3_675
C11 Cu1 P1 124.4(2) . .
C2 Cu1 P1 124.1(2) 3_675 .
C11 Cu1 Cu3 55.3(2) . 3_675
C2 Cu1 Cu3 55.1(2) 3_675 3_675
P1 Cu1 Cu3 153.58(7) . 3_675
C11 Cu1 Cu2 107.7(2) . .
C2 Cu1 Cu2 51.5(2) 3_675 .
P1 Cu1 Cu2 93.73(7) . .
Cu3 Cu1 Cu2 64.83(4) 3_675 .
C11 Cu1 Cu3 55.1(2) . .
C2 Cu1 Cu3 97.3(2) 3_675 .
P1 Cu1 Cu3 99.31(7) . .
Cu3 Cu1 Cu3 57.44(4) 3_675 .
Cu2 Cu1 Cu3 60.46(4) . .
P4 C56 P5 106.2(4) . .
P4 C56 P6 105.4(4) . 3_785
P5 C56 P6 106.4(4) . 3_785
P4 C56 H57 112.8 . .
P5 C56 H57 112.8 . .
P6 C56 H57 112.8 3_785 .
C58 C57 Cu4 88.3(6) . .
C58 C57 Cu5 122.1(6) . 3_785
Cu4 C57 Cu5 148.9(4) . 3_785
C58 C57 Cu6 140.0(7) . .
Cu4 C57 Cu6 78.7(3) . .
Cu5 C57 Cu6 80.6(3) 3_785 .
C58 C57 Cu6 143.7(7) . 3_785
Cu4 C57 Cu6 78.9(3) . 3_785
Cu5 C57 Cu6 72.5(3) 3_785 3_785
Cu6 C57 Cu6 70.6(2) . 3_785
C57 C58 C59 173.9(9) . .
C57 C58 Cu4 61.0(5) . .
C59 C58 Cu4 124.1(6) . .
C60 C59 C64 118.4(9) . .
C60 C59 C58 120.3(9) . .
C64 C59 C58 121.3(9) . .
C61 C60 C59 120.4(12) . .
C61 C60 H61 119.8 . .
C59 C60 H61 119.8 . .
C62 C61 C60 120.7(12) . .
C62 C61 H62 119.7 . .
C60 C61 H62 119.7 . .
C63 C62 O3 126.6(14) . .
C63 C62 C61 119.3(10) . .
O3 C62 C61 114.2(13) . .
C62 C63 C64 121.0(12) . .
C62 C63 H64 119.5 . .
C64 C63 H64 119.5 . .
C63 C64 C59 120.2(11) . .
C63 C64 H65 119.9 . .
C59 C64 H65 119.9 . .
O3 C65 H66A 109.5 . .
O3 C65 H66B 109.5 . .
H66A C65 H66B 109.5 . .
O3 C65 H66C 109.5 . .
H66A C65 H66C 109.5 . .
H66B C65 H66C 109.5 . .
C67 C66 Cu5 141.8(7) . .
C67 C66 Cu6 136.6(7) . .
Cu5 C66 Cu6 76.4(3) . .
C67 C66 Cu4 121.9(7) . .
Cu5 C66 Cu4 75.7(3) . .
Cu6 C66 Cu4 78.9(3) . .
C66 C67 C68 174.2(11) . .
C69 C68 C73 119.0(10) . .
C69 C68 C67 122.9(9) . .
C73 C68 C67 118.1(10) . .
C68 C69 C70 123.3(11) . .
C68 C69 H70 118.3 . .
C70 C69 H70 118.3 . .
C69 C70 C71 117.4(12) . .
C69 C70 H71 121.3 . .
C71 C70 H71 121.3 . .
C70 C71 O4 121.7(14) . .
C70 C71 C72 121.1(11) . .
O4 C71 C72 117.2(13) . .
C73 C72 C71 120.6(13) . .
C73 C72 H73 119.7 . .
C71 C72 H73 119.7 . .
C72 C73 C68 118.5(14) . .
C72 C73 H74 120.8 . .
C68 C73 H74 120.8 . .
O4 C74 H75A 109.5 . .
O4 C74 H75B 109.5 . .
H75A C74 H75B 109.5 . .
O4 C74 H75C 109.5 . .
H75A C74 H75C 109.5 . .
H75B C74 H75C 109.5 . .
C80 C75 C76 119.5(7) . .
C80 C75 P4 123.4(6) . .
C76 C75 P4 116.9(6) . .
C77 C76 C75 120.5(8) . .
C77 C76 H77 119.8 . .
C75 C76 H77 119.8 . .
C78 C77 C76 119.5(8) . .
C78 C77 H78 120.2 . .
C76 C77 H78 120.2 . .
C77 C78 C79 121.0(8) . .
C77 C78 H79 119.5 . .
C79 C78 H79 119.5 . .
C78 C79 C80 119.8(9) . .
C78 C79 H80 120.1 . .
C80 C79 H80 120.1 . .
C79 C80 C75 119.7(8) . .
C79 C80 H81 120.1 . .
C75 C80 H81 120.1 . .
C86 C81 C82 119.0(7) . .
C86 C81 P4 115.7(6) . .
C82 C81 P4 125.1(6) . .
C83 C82 C81 120.5(8) . .
C83 C82 H83 119.8 . .
C81 C82 H83 119.8 . .
C82 C83 C84 120.6(8) . .
C82 C83 H84 119.7 . .
C84 C83 H84 119.7 . .
C85 C84 C83 119.0(8) . .
C85 C84 H85 120.5 . .
C83 C84 H85 120.5 . .
C86 C85 C84 120.3(8) . .
C86 C85 H86 119.9 . .
C84 C85 H86 119.9 . .
C85 C86 C81 120.6(8) . .
C85 C86 H87 119.7 . .
C81 C86 H87 119.7 . .
C88 C87 C92 118.9(8) . .
C88 C87 P6 117.9(7) . .
C92 C87 P6 123.2(6) . .
C89 C88 C87 120.9(9) . .
C89 C88 H89 119.5 . .
C87 C88 H89 119.5 . .
C88 C89 C90 119.6(9) . .
C88 C89 H90 120.2 . .
C90 C89 H90 120.2 . .
C91 C90 C89 119.5(9) . .
C91 C90 H91 120.2 . .
C89 C90 H91 120.2 . .
C90 C91 C92 121.7(9) . .
C90 C91 H92 119.1 . .
C92 C91 H92 119.1 . .
C91 C92 C87 119.3(8) . .
C91 C92 H93 120.3 . .
C87 C92 H93 120.3 . .
C94 C93 C98 116.7(8) . .
C94 C93 P6 125.2(7) . .
C98 C93 P6 118.1(7) . .
C95 C94 C93 122.2(10) . .
C95 C94 H95 118.9 . .
C93 C94 H95 118.9 . .
C94 C95 C96 119.5(10) . .
C94 C95 H96 120.3 . .
C96 C95 H96 120.3 . .
C97 C96 C95 119.9(10) . .
C97 C96 H97 120.0 . .
C95 C96 H97 120.0 . .
C96 C97 C98 119.5(11) . .
C96 C97 H98 120.3 . .
C98 C97 H98 120.3 . .
C97 C98 C93 122.2(9) . .
C97 C98 H99 118.9 . .
C93 C98 H99 118.9 . .
C100 C99 C104 119.0(8) . .
C100 C99 P5 125.8(7) . .
C104 C99 P5 115.1(6) . .
C101 C100 C99 120.3(9) . .
C101 C100 H101 119.9 . .
C99 C100 H101 119.9 . .
C102 C101 C100 120.0(9) . .
C102 C101 H102 120.0 . .
C100 C101 H102 120.0 . .
C101 C102 C103 120.9(9) . .
C101 C102 H103 119.6 . .
C103 C102 H103 119.6 . .
C104 C103 C102 119.2(9) . .
C104 C103 H104 120.4 . .
C102 C103 H104 120.4 . .
C103 C104 C99 120.7(8) . .
C103 C104 H105 119.7 . .
C99 C104 H105 119.7 . .
C110 C105 C106 120.2(9) . .
C110 C105 P5 122.0(7) . .
C106 C105 P5 117.7(7) . .
C107 C106 C105 121.9(13) . .
C107 C106 H107 119.1 . .
C105 C106 H107 119.1 . .
C108 C107 C106 117.8(13) . .
C108 C107 H108 121.1 . .
C106 C107 H108 121.1 . .
C107 C108 C109 123.1(11) . .
C107 C108 H109 118.4 . .
C109 C108 H109 118.4 . .
C108 C109 C110 118.8(12) . .
C108 C109 H110 120.6 . .
C110 C109 H110 120.6 . .
C105 C110 C109 118.2(11) . .
C105 C110 H111 120.9 . .
C109 C110 H111 120.9 . .
C62 O3 C65 115.0(12) . .
C71 O4 C74 116.5(13) . .
C81 P4 C75 100.6(4) . .
C81 P4 C56 110.7(3) . .
C75 P4 C56 107.2(4) . .
C81 P4 Cu4 112.8(3) . .
C75 P4 Cu4 122.2(3) . .
C56 P4 Cu4 103.3(3) . .
C93 P6 C87 103.1(4) . .
C93 P6 C56 107.4(3) . 3_785
C87 P6 C56 105.5(4) . 3_785
C93 P6 Cu6 111.9(3) . .
C87 P6 Cu6 112.3(3) . .
C56 P6 Cu6 115.8(2) 3_785 .
C99 P5 C105 99.7(4) . .
C99 P5 C56 108.2(4) . .
C105 P5 C56 108.7(4) . .
C99 P5 Cu5 117.1(3) . .
C105 P5 Cu5 119.0(3) . .
C56 P5 Cu5 103.8(2) . .
C57 Cu4 C66 99.5(3) . .
C57 Cu4 P4 137.0(2) . .
C66 Cu4 P4 120.9(2) . .
C57 Cu4 C58 30.8(3) . .
C66 Cu4 C58 114.2(3) . .
P4 Cu4 C58 123.5(2) . .
C57 Cu4 Cu5 103.2(2) . .
C66 Cu4 Cu5 50.0(2) . .
P4 Cu4 Cu5 93.27(6) . .
C58 Cu4 Cu5 133.6(2) . .
C57 Cu4 Cu6 53.0(2) . .
C66 Cu4 Cu6 50.0(2) . .
P4 Cu4 Cu6 149.54(7) . .
C58 Cu4 Cu6 78.7(2) . .
Cu5 Cu4 Cu6 58.06(4) . .
C57 Cu4 Cu6 53.6(2) . 3_785
C66 Cu4 Cu6 97.2(2) . 3_785
P4 Cu4 Cu6 103.53(7) . 3_785
C58 Cu4 Cu6 80.2(2) . 3_785
Cu5 Cu4 Cu6 62.92(4) . 3_785
Cu6 Cu4 Cu6 56.37(4) . 3_785
C66 Cu6 C57 96.0(3) . .
C66 Cu6 C57 99.3(3) . 3_785
C57 Cu6 C57 109.4(2) . 3_785
C66 Cu6 P6 117.2(2) . .
C57 Cu6 P6 116.7(2) . .
C57 Cu6 P6 115.5(2) 3_785 .
C66 Cu6 Cu5 50.3(2) . .
C57 Cu6 Cu5 99.2(2) . .
C57 Cu6 Cu5 50.7(2) 3_785 .
P6 Cu6 Cu5 143.83(7) . .
C66 Cu6 Cu6 103.3(2) . 3_785
C57 Cu6 Cu6 55.5(2) . 3_785
C57 Cu6 Cu6 53.9(2) 3_785 3_785
P6 Cu6 Cu6 139.50(8) . 3_785
Cu5 Cu6 Cu6 65.36(4) . 3_785
C66 Cu6 Cu4 51.1(2) . .
C57 Cu6 Cu4 48.3(2) . .
C57 Cu6 Cu4 97.1(2) 3_785 .
P6 Cu6 Cu4 147.34(7) . .
Cu5 Cu6 Cu4 58.14(4) . .
Cu6 Cu6 Cu4 62.49(5) 3_785 .
C66 Cu6 Cu4 146.8(2) . 3_785
C57 Cu6 Cu4 97.2(2) . 3_785
C57 Cu6 Cu4 47.5(2) 3_785 3_785
P6 Cu6 Cu4 83.25(6) . 3_785
Cu5 Cu6 Cu4 97.46(4) . 3_785
Cu6 Cu6 Cu4 61.14(4) 3_785 3_785
Cu4 Cu6 Cu4 123.63(4) . 3_785
C66 Cu6 Cu5 143.6(2) . 3_785
C57 Cu6 Cu5 47.7(2) . 3_785
C57 Cu6 Cu5 92.2(2) 3_785 3_785
P6 Cu6 Cu5 87.73(6) . 3_785
Cu5 Cu6 Cu5 122.45(4) . 3_785
Cu6 Cu6 Cu5 57.09(4) 3_785 3_785
Cu4 Cu6 Cu5 93.36(4) . 3_785
Cu4 Cu6 Cu5 55.39(4) 3_785 3_785
C66 Cu5 C57 108.3(3) . 3_785
C66 Cu5 P5 132.0(2) . .
C57 Cu5 P5 117.6(2) 3_785 .
C66 Cu5 Cu6 53.4(2) . .
C57 Cu5 Cu6 56.8(2) 3_785 .
P5 Cu5 Cu6 153.84(7) . .
C66 Cu5 Cu4 54.3(2) . .
C57 Cu5 Cu4 106.4(2) 3_785 .
P5 Cu5 Cu4 97.74(7) . .
Cu6 Cu5 Cu4 63.79(4) . .
C66 Cu5 Cu6 99.3(2) . 3_785
C57 Cu5 Cu6 51.7(2) 3_785 3_785
P5 Cu5 Cu6 98.02(6) . 3_785
Cu6 Cu5 Cu6 57.55(4) . 3_785
Cu4 Cu5 Cu6 61.69(4) . 3_785
F6 P7 F1 94.1(6) . .
F6 P7 F3 173.6(7) . .
F1 P7 F3 91.9(6) . .
F6 P7 F5 91.3(5) . .
F1 P7 F5 90.1(4) . .
F3 P7 F5 91.0(5) . .
F6 P7 F4 87.7(7) . .
F1 P7 F4 176.0(6) . .
F3 P7 F4 86.1(7) . .
F5 P7 F4 93.4(5) . .
F6 P7 F2 88.0(5) . .
F1 P7 F2 89.1(4) . .
F3 P7 F2 89.8(5) . .
F5 P7 F2 178.9(5) . .
F4 P7 F2 87.4(5) . .
F12 P8 F8 91.3(7) . .
F12 P8 F11 178.4(7) . .
F8 P8 F11 90.1(7) . .
F12 P8 F10 88.6(6) . .
F8 P8 F10 178.6(8) . .
F11 P8 F10 90.0(6) . .
F12 P8 F9 91.2(6) . .
F8 P8 F9 89.8(6) . .
F11 P8 F9 89.5(7) . .
F10 P8 F9 88.8(6) . .
F12 P8 F7 89.2(6) . .
F8 P8 F7 90.7(6) . .
F11 P8 F7 90.1(7) . .
F10 P8 F7 90.7(5) . .
F9 P8 F7 179.3(7) . .
Cl1 C111 Cl2 111.4(7) . .
Cl1 C111 H11A 109.3 . .
Cl2 C111 H11A 109.3 . .
Cl1 C111 H11B 109.3 . .
Cl2 C111 H11B 109.3 . .
H11A C111 H11B 108.0 . .
Cl4 C112 Cl3 111.7(6) . .
Cl4 C112 H11C 109.3 . .
Cl3 C112 H11C 109.3 . .
Cl4 C112 H11D 109.3 . .
Cl3 C112 H11D 109.3 . .
H11C C112 H11D 107.9 . .

loop_
_geom_bond_atom_site_label_1
_geom_bond_atom_site_label_2
_geom_bond_distance
_geom_bond_site_symmetry_2
C1 P1 1.878(8) .
C1 P2 1.879(8) .
C1 P3 1.892(8) .
C1 H1 1.0000 .
C2 C3A 1.182(16) .
C2 C3 1.195(15) .
C2 Cu2 2.060(8) 3_675
C2 Cu1 2.078(9) 3_675
C2 Cu3 2.158(8) .
C3 C4 1.44(2) .
C4 C9 1.35(2) .
C4 C5 1.41(2) .
C5 C6 1.38(2) .
C5 H5 0.9500 .
C6 C7 1.38(2) .
C6 H6 0.9500 .
C8 C7 1.37(2) .
C8 C9 1.38(2) .
C8 H8 0.9500 .
C9 H9 0.9500 .
C10 O1 1.34(2) .
C10 H10A 0.9800 .
C10 H10B 0.9800 .
C10 H10C 0.9800 .
O1 C7 1.364(19) .
C113 Cl6 1.713(17) .
C113 Cl7 1.721(17) .
C113 H11E 0.9900 .
C113 H11F 0.9900 .
C3A C4A 1.44(3) .
C4A C9A 1.36(4) .
C4A C5A 1.42(4) .
C5A C6A 1.40(4) .
C5A H5A 0.9500 .
C6A C7A 1.37(4) .
C6A H6A 0.9500 .
C7A C8A 1.43(4) .
C7A O1A 1.44(3) .
C8A C9A 1.39(4) .
C8A H8A 0.9500 .
C9A H9A 0.9500 .
C10A O1A 1.26(3) .
C10A H10D 0.9800 .
C10A H10E 0.9800 .
C10A H10F 0.9800 .
C213 Cl7A 1.734(18) .
C213 Cl6A 1.767(18) .
C213 H21A 0.9900 .
C213 H21B 0.9900 .
C11 C12 1.220(11) 3_675
C11 Cu1 2.055(7) .
C11 Cu2 2.107(7) 3_675
C11 Cu3 2.158(8) 3_675
C11 Cu3 2.370(8) .
C12 C11 1.220(11) 3_675
C12 C13 1.424(17) .
C12 C13A 1.48(2) .
C12 Cu2 2.334(7) .
C13 C18 1.38(2) .
C13 C14 1.39(2) .
C14 C15 1.36(2) .
C14 H14 0.9500 .
C15 C16 1.38(3) .
C15 H15 0.9500 .
C16 O2 1.378(17) .
C16 C17 1.40(3) .
C17 C18 1.36(2) .
C17 H17 0.9500 .
C18 H18 0.9500 .
C19 O2 1.46(2) .
C19 H19A 0.9800 .
C19 H19B 0.9800 .
C19 H19C 0.9800 .
C13A C14A 1.3900 .
C13A C18A 1.3900 .
C14A C15A 1.3900 .
C14A H14A 0.9500 .
C15A C16A 1.3900 .
C15A H15A 0.9500 .
C16A O2A 1.33(3) .
C16A C17A 1.3900 .
C17A C18A 1.3900 .
C17A H17A 0.9500 .
C18A H18A 0.9500 .
C19A O2A 1.45(2) .
C19A H19D 0.9800 .
C19A H19E 0.9800 .
C19A H19F 0.9800 .
C20 C21 1.368(13) .
C20 C25 1.379(13) .
C20 P3 1.834(8) .
C21 C22 1.379(15) .
C21 H21 0.9500 .
C22 C23 1.361(17) .
C22 H22 0.9500 .
C23 C24 1.361(17) .
C23 H23 0.9500 .
C24 C25 1.380(13) .
C24 H24 0.9500 .
C25 H25 0.9500 .
C26 C27 1.375(12) .
C26 C31 1.389(12) .
C26 P3 1.832(8) .
C27 C28 1.397(13) .
C27 H28 0.9500 .
C28 C29 1.375(15) .
C28 H29 0.9500 .
C29 C30 1.350(14) .
C29 H30 0.9500 .
C30 C31 1.393(13) .
C30 H31 0.9500 .
C31 H32 0.9500 .
C32 C37 1.387(12) .
C32 C33 1.404(12) .
C32 P2 1.818(8) .
C37 C36 1.386(12) .
C37 H34 0.9500 .
C36 C35 1.358(14) .
C36 H35 0.9500 .
C35 C34 1.388(14) .
C35 H36 0.9500 .
C34 C33 1.376(12) .
C34 H37 0.9500 .
C33 H38 0.9500 .
C38 C43 1.380(12) .
C38 C39 1.380(11) .
C38 P2 1.832(8) .
C39 C40 1.395(12) .
C39 H40 0.9500 .
C40 C41 1.357(13) .
C40 H41 0.9500 .
C41 C42 1.392(13) .
C41 H42 0.9500 .
C42 C43 1.394(13) .
C42 H43 0.9500 .
C43 H44 0.9500 .
C44 C45 1.381(11) .
C44 C49 1.382(11) .
C44 P1 1.818(9) .
C45 C46 1.387(12) .
C45 H46 0.9500 .
C46 C47 1.379(13) .
C46 H47 0.9500 .
C47 C48 1.354(13) .
C47 H48 0.9500 .
C48 C49 1.369(12) .
C48 H49 0.9500 .
C49 H50 0.9500 .
C50 C55 1.391(15) .
C50 C51 1.395(14) .
C50 P1 1.825(8) .
C51 C52 1.364(14) .
C51 H52 0.9500 .
C52 C53 1.311(19) .
C52 H53 0.9500 .
C53 C54 1.43(2) .
C53 H54 0.9500 .
C54 C55 1.433(16) .
C54 H55 0.9500 .
C55 H56 0.9500 .
P3 Cu3 2.252(2) .
P2 Cu2 2.234(2) .
P1 Cu1 2.218(2) .
Cu3 C11 2.158(8) 3_675
Cu3 Cu1 2.5099(14) 3_675
Cu3 Cu3 2.5872(19) 3_675
Cu3 Cu2 2.7175(13) 3_675
Cu3 Cu2 2.7291(14) .
Cu3 Cu1 2.8400(14) .
Cu2 C2 2.060(8) 3_675
Cu2 C11 2.107(7) 3_675
Cu2 Cu1 2.5594(14) .
Cu2 Cu3 2.7176(13) 3_675
Cu1 C2 2.078(9) 3_675
Cu1 Cu3 2.5100(14) 3_675
C56 P4 1.878(8) .
C56 P5 1.880(8) .
C56 P6 1.894(7) 3_785
C56 H57 1.0000 .
C57 C58 1.204(12) .
C57 Cu4 2.058(8) .
C57 Cu5 2.074(9) 3_785
C57 Cu6 2.202(9) .
C57 Cu6 2.245(8) 3_785
C58 C59 1.449(12) .
C58 Cu4 2.353(7) .
C59 C60 1.382(14) .
C59 C64 1.385(14) .
C60 C61 1.380(15) .
C60 H61 0.9500 .
C61 C62 1.37(2) .
C61 H62 0.9500 .
C62 C63 1.357(19) .
C62 O3 1.357(13) .
C63 C64 1.384(14) .
C63 H64 0.9500 .
C64 H65 0.9500 .
C65 O3 1.458(18) .
C65 H66A 0.9800 .
C65 H66B 0.9800 .
C65 H66C 0.9800 .
C66 C67 1.207(12) .
C66 Cu5 2.023(8) .
C66 Cu6 2.112(8) .
C66 Cu4 2.144(8) .
C67 C68 1.456(14) .
C68 C69 1.374(15) .
C68 C73 1.428(15) .
C69 C70 1.382(16) .
C69 H70 0.9500 .
C70 C71 1.385(19) .
C70 H71 0.9500 .
C71 O4 1.403(15) .
C71 C72 1.41(2) .
C72 C73 1.377(19) .
C72 H73 0.9500 .
C73 H74 0.9500 .
C74 O4 1.428(9) .
C74 H75A 0.9800 .
C74 H75B 0.9800 .
C74 H75C 0.9800 .
C75 C80 1.389(11) .
C75 C76 1.392(11) .
C75 P4 1.835(8) .
C76 C77 1.375(12) .
C76 H77 0.9500 .
C77 C78 1.373(13) .
C77 H78 0.9500 .
C78 C79 1.378(13) .
C78 H79 0.9500 .
C79 C80 1.383(12) .
C79 H80 0.9500 .
C80 H81 0.9500 .
C81 C86 1.388(11) .
C81 C82 1.396(11) .
C81 P4 1.827(8) .
C82 C83 1.375(12) .
C82 H83 0.9500 .
C83 C84 1.396(12) .
C83 H84 0.9500 .
C84 C85 1.391(13) .
C84 H85 0.9500 .
C85 C86 1.385(12) .
C85 H86 0.9500 .
C86 H87 0.9500 .
C87 C88 1.388(12) .
C87 C92 1.409(12) .
C87 P6 1.820(8) .
C88 C89 1.378(13) .
C88 H89 0.9500 .
C89 C90 1.407(15) .
C89 H90 0.9500 .
C90 C91 1.357(14) .
C90 H91 0.9500 .
C91 C92 1.383(13) .
C91 H92 0.9500 .
C92 H93 0.9500 .
C93 C94 1.390(12) .
C93 C98 1.396(13) .
C93 P6 1.802(8) .
C94 C95 1.376(14) .
C94 H95 0.9500 .
C95 C96 1.393(16) .
C95 H96 0.9500 .
C96 C97 1.377(16) .
C96 H97 0.9500 .
C97 C98 1.381(13) .
C97 H98 0.9500 .
C98 H99 0.9500 .
C99 C100 1.399(11) .
C99 C104 1.401(12) .
C99 P5 1.816(8) .
C100 C101 1.380(13) .
C100 H101 0.9500 .
C101 C102 1.378(15) .
C101 H102 0.9500 .
C102 C103 1.392(14) .
C102 H103 0.9500 .
C103 C104 1.381(12) .
C103 H104 0.9500 .
C104 H105 0.9500 .
C105 C110 1.391(13) .
C105 C106 1.393(13) .
C105 P5 1.821(8) .
C106 C107 1.365(16) .
C106 H107 0.9500 .
C107 C108 1.36(2) .
C107 H108 0.9500 .
C108 C109 1.39(2) .
C108 H109 0.9500 .
C109 C110 1.408(14) .
C109 H110 0.9500 .
C110 H111 0.9500 .
P4 Cu4 2.228(2) .
P6 C56 1.894(8) 3_785
P6 Cu6 2.259(2) .
P5 Cu5 2.228(2) .
Cu4 Cu5 2.5592(14) .
Cu4 Cu6 2.7034(14) .
Cu4 Cu6 2.7375(14) 3_785
Cu6 C57 2.245(8) 3_785
Cu6 Cu5 2.5570(13) .
Cu6 Cu6 2.5701(19) 3_785
Cu6 Cu4 2.7376(14) 3_785
Cu6 Cu5 2.7684(14) 3_785
Cu5 C57 2.074(9) 3_785
Cu5 Cu6 2.7684(14) 3_785
F1 P7 1.555(7) .
F2 P7 1.604(8) .
F3 P7 1.559(9) .
F4 P7 1.597(9) .
F5 P7 1.586(8) .
F6 P7 1.536(8) .
F7 P8 1.598(11) .
F8 P8 1.541(10) .
F9 P8 1.597(11) .
F10 P8 1.595(9) .
F11 P8 1.575(11) .
F12 P8 1.529(10) .
C111 Cl1 1.725(13) .
C111 Cl2 1.801(14) .
C111 H11A 0.9900 .
C111 H11B 0.9900 .
Cl3 C112 1.764(11) .
Cl4 C112 1.701(13) .
C112 H11C 0.9900 .
C112 H11D 0.9900 .
